data_7106394
loop_
_publ_author_name
'Jian Fan'
'Thomas W. Chamberlain'
'Yu Wang'
'Sihai Yang'
'Alexander J. Blake'
'Martin Schroder'
'Andrei N. Khlobystov'

_publ_section_title
;
 Encapsulation of transition metal atoms into carbon nanotubes: a
 supramolecular approach
;
_journal_name_full Chem.Commun.
_journal_page_first 5696
_journal_paper_doi 10.1039/c1cc10427f
_journal_volume 47
_journal_year 2011
_chemical_formula_moiety 'C85 H14 Cd1 O10, C H2 Cl2'
_chemical_formula_sum 'C86 H16 Cd Cl2 N6 O10'
_chemical_formula_weight 1476.35
_chemical_name_systematic
;
?
;
_space_group_IT_number 14
_symmetry_cell_setting monoclinic
_symmetry_space_group_name_Hall '-P 2ybc'
_symmetry_space_group_name_H-M 'P 1 21/c 1'
_atom_sites_solution_hydrogens geom
_atom_sites_solution_primary direct
_atom_sites_solution_secondary difmap
_audit_creation_method 'enCIFer editing of SHELXL97 CIF output'
_cell_angle_alpha 90.00
_cell_angle_beta 93.364(2)
_cell_angle_gamma 90.00
_cell_formula_units_Z 8
_cell_length_a 36.351(2)
_cell_length_b 17.1037(10)
_cell_length_c 19.3682(11)
_cell_measurement_reflns_used 7276
_cell_measurement_temperature 120(2)
_cell_measurement_theta_max 23.09
_cell_measurement_theta_min 2.26
_cell_volume 12021.2(12)
_computing_cell_refinement 'Bruker SAINT'
_computing_data_collection 'Bruker APEX2'
_computing_data_reduction 'Bruker SAINT'
_computing_publication_material 'enCIFer (Allen et al., 2004); PLATON (Spek, 2009)'
_computing_structure_refinement 'SHELXL97 (Sheldrick, 2008)'
_computing_structure_solution 'SHELXS97 (Sheldrick, 2008)'
_diffrn_ambient_temperature 120(2)
_diffrn_measured_fraction_theta_full 0.994
_diffrn_measured_fraction_theta_max 0.994
_diffrn_measurement_device_type 'Bruker SMART APEXII CCD diffractometer'
_diffrn_measurement_method 'fine-slice \w scans'
_diffrn_radiation_monochromator 'silicon 111'
_diffrn_radiation_source 'Daresbury SRS Station 9.8'
_diffrn_radiation_type synchrotron
_diffrn_radiation_wavelength 0.6911
_diffrn_reflns_av_R_equivalents 0.072
_diffrn_reflns_av_sigmaI/netI 0.071
_diffrn_reflns_limit_h_max 38
_diffrn_reflns_limit_h_min -38
_diffrn_reflns_limit_k_max 17
_diffrn_reflns_limit_k_min -17
_diffrn_reflns_limit_l_max 20
_diffrn_reflns_limit_l_min -20
_diffrn_reflns_number 53416
_diffrn_reflns_theta_full 21.33
_diffrn_reflns_theta_max 21.33
_diffrn_reflns_theta_min 2.21
_diffrn_standards_decay_% 0
_diffrn_standards_number 0
_exptl_absorpt_coefficient_mu 0.531
_exptl_absorpt_correction_T_max 1.00
_exptl_absorpt_correction_T_min 0.743
_exptl_absorpt_correction_type multi-scan
_exptl_absorpt_process_details 'Bruker SADABS'
_exptl_crystal_colour red
_exptl_crystal_density_diffrn 1.631
_exptl_crystal_density_method 'not measured'
_exptl_crystal_description plate
_exptl_crystal_F_000 5888
_exptl_crystal_size_max 0.08
_exptl_crystal_size_mid 0.05
_exptl_crystal_size_min 0.003
_platon_squeeze_details
;
Approximately 18% of the unit cell volume comprises a large region of
disordered solvent which could not be modelled as discrete atomic sites.
We employed PLATON SQUEEZE to calculate the contribution to the
diffraction
from the solvent region and thereby produced a set of solvent-free
diffraction
intensities. SQUEEZE estimated a total count of 309 electrons per unit
cell,
which were assigned to be 8.0 DCM molecules per unit cell.
The final formula was calculated from the TGA combined with elemental
analysis data.
;
_refine_diff_density_max 0.64
_refine_diff_density_min -0.59
_refine_diff_density_rms 0.08
_refine_ls_extinction_coef 0.00112(13)
_refine_ls_extinction_expression Fc^*^=kFc[1+0.001xFc^2^\l^3^/sin(2\q)]^-1/4^
_refine_ls_extinction_method SHELXL
_refine_ls_goodness_of_fit_ref 1.00
_refine_ls_hydrogen_treatment constr
_refine_ls_matrix_type full
_refine_ls_number_parameters 1838
_refine_ls_number_reflns 14586
_refine_ls_number_restraints 843
_refine_ls_restrained_S_all 0.98
_refine_ls_R_factor_all 0.0879
_refine_ls_R_factor_gt 0.0595
_refine_ls_shift/su_max 0.001
_refine_ls_shift/su_mean 0.000
_refine_ls_structure_factor_coef Fsqd
_refine_ls_weighting_details 'calc w=1/[\s^2^(Fo^2^)+(0.09P)^2^+17.00P] where P=(Fo^2^+2Fc^2^)/3'
_refine_ls_weighting_scheme calc
_refine_ls_wR_factor_gt 0.147
_refine_ls_wR_factor_ref 0.160
_reflns_number_gt 10162
_reflns_number_total 14586
_reflns_threshold_expression >2sigma(I)
_cod_data_source_file c1cc10427f.txt
_cod_data_source_block fulcdn
_cod_original_sg_symbol_H-M 'P 21/c'
_cod_database_code 7106394

loop_
_symmetry_equiv_pos_as_xyz
'x, y, z'
'-x, y+1/2, -z+1/2'
'-x, -y, -z'
'x, -y-1/2, z-1/2'

loop_
_atom_site_label
_atom_site_type_symbol
_atom_site_fract_x
_atom_site_fract_y
_atom_site_fract_z
_atom_site_U_iso_or_equiv
_atom_site_adp_type
_atom_site_occupancy
_atom_site_symmetry_multiplicity
_atom_site_calc_flag
_atom_site_refinement_flags
_atom_site_disorder_assembly
_atom_site_disorder_group
Cd1 Cd 0.100991(14) 0.15059(3) 1.04238(3) 0.03654(18) Uani 1 1 d U . .
Cd2 Cd 0.119409(14) -0.18400(3) 0.62368(3) 0.04089(19) Uani 1 1 d U . .
C1 C 0.23996(17) 0.2459(4) 1.4192(3) 0.0300(14) Uani 1 1 d U . .
C2 C 0.23290(16) 0.3285(4) 1.4372(3) 0.0299(14) Uani 1 1 d U . .
C3 C 0.22642(16) 0.3331(4) 1.5093(3) 0.0312(14) Uani 1 1 d U . .
C4 C 0.23392(17) 0.2580(4) 1.5398(3) 0.0328(15) Uani 1 1 d U . .
C5 C 0.24432(17) 0.2040(4) 1.4869(3) 0.0301(14) Uani 1 1 d U . .
C6 C 0.27210(18) 0.1516(4) 1.5021(3) 0.0315(14) Uani 1 1 d U . .
C7 C 0.30113(18) 0.1377(4) 1.4541(3) 0.0309(14) Uani 1 1 d U . .
C8 C 0.30152(18) 0.1771(4) 1.3919(3) 0.0316(14) Uani 1 1 d U . .
C9 C 0.27180(17) 0.2319(4) 1.3676(3) 0.0285(13) Uani 1 1 d U . .
C10 C 0.29054(17) 0.3033(4) 1.3428(3) 0.0261(13) Uani 1 1 d U . .
C11 C 0.27902(17) 0.3772(4) 1.3572(3) 0.0275(14) Uani 1 1 d U . .
C12 C 0.24969(16) 0.3905(4) 1.4051(3) 0.0305(14) Uani 1 1 d U . .
C13 C 0.25910(18) 0.4616(4) 1.4433(4) 0.0357(15) Uani 1 1 d U . .
C14 C 0.25193(17) 0.4664(4) 1.5137(4) 0.0341(15) Uani 1 1 d U . .
C15 C 0.23566(17) 0.4010(4) 1.5474(3) 0.0341(15) Uani 1 1 d U . .
C16 C 0.25157(18) 0.3950(4) 1.6171(3) 0.0347(15) Uani 1 1 d U . .
C17 C 0.25802(17) 0.3228(4) 1.6465(3) 0.0339(15) Uani 1 1 d U . .
C18 C 0.24946(17) 0.2523(4) 1.6075(3) 0.0339(15) Uani 1 1 d U . .
C19 C 0.27704(17) 0.1951(4) 1.6232(3) 0.0339(15) Uani 1 1 d U . .
C20 C 0.28859(18) 0.1456(4) 1.5719(3) 0.0340(15) Uani 1 1 d U . .
C21 C 0.32744(19) 0.1295(4) 1.5672(3) 0.0341(15) Uani 1 1 d U . .
C22 C 0.33561(19) 0.1249(3) 1.4946(3) 0.0323(14) Uani 1 1 d U . .
C23 C 0.36843(18) 0.1515(4) 1.4723(4) 0.0343(15) Uani 1 1 d U . .
C24 C 0.36905(18) 0.1968(4) 1.4095(3) 0.0342(15) Uani 1 1 d U . .
C25 C 0.33598(18) 0.2107(4) 1.3706(3) 0.0350(15) Uani 1 1 d U . .
C26 C 0.32897(17) 0.2862(4) 1.3409(3) 0.0304(14) Uani 1 1 d U . .
C27 C 0.35478(18) 0.3452(4) 1.3500(3) 0.0343(15) Uani 1 1 d U . .
C28 C 0.34363(18) 0.4240(4) 1.3634(3) 0.0350(15) Uani 1 1 d U . .
C29 C 0.30588(18) 0.4400(4) 1.3682(3) 0.0334(15) Uani 1 1 d U . .
C30 C 0.29348(18) 0.4903(3) 1.4201(3) 0.0313(14) Uani 1 1 d U . .
C31 C 0.3195(2) 0.5248(4) 1.4676(4) 0.0379(15) Uani 1 1 d U . .
C32 C 0.3116(2) 0.5295(4) 1.5403(4) 0.0392(16) Uani 1 1 d U . .
C33 C 0.27872(19) 0.5011(4) 1.5626(4) 0.0386(15) Uani 1 1 d U . .
C34 C 0.27833(19) 0.4560(4) 1.6264(3) 0.0372(15) Uani 1 1 d U . .
C35 C 0.31125(19) 0.4439(4) 1.6662(3) 0.0373(15) Uani 1 1 d U . .
C36 C 0.31813(18) 0.3670(4) 1.6968(3) 0.0340(15) Uani 1 1 d U . .
C37 C 0.29225(19) 0.3074(4) 1.6868(3) 0.0359(15) Uani 1 1 d U . .
C38 C 0.30390(18) 0.2286(4) 1.6729(3) 0.0312(14) Uani 1 1 d U . .
C39 C 0.34087(18) 0.2129(4) 1.6686(3) 0.0326(14) Uani 1 1 d U . .
C40 C 0.35271(18) 0.1619(4) 1.6146(3) 0.0336(15) Uani 1 1 d U . .
C41 C 0.38736(18) 0.1906(4) 1.5916(3) 0.0347(15) Uani 1 1 d U . .
C42 C 0.39507(17) 0.1876(4) 1.5227(4) 0.0352(15) Uani 1 1 d U . .
C43 C 0.41200(17) 0.2521(4) 1.4890(3) 0.0338(15) Uani 1 1 d U . .
C44 C 0.39554(18) 0.2575(4) 1.4198(3) 0.0348(15) Uani 1 1 d U . .
C45 C 0.38958(17) 0.3298(4) 1.3899(3) 0.0350(15) Uani 1 1 d U . .
C46 C 0.39805(17) 0.4010(4) 1.4286(3) 0.0356(15) Uani 1 1 d U . .
C47 C 0.36949(18) 0.4586(4) 1.4128(4) 0.0367(15) Uani 1 1 d U . .
C48 C 0.35815(18) 0.5076(4) 1.4638(3) 0.0331(15) Uani 1 1 d U . .
C49 C 0.37430(18) 0.5021(4) 1.5337(4) 0.0347(15) Uani 1 1 d U . .
C50 C 0.34574(19) 0.5155(4) 1.5813(4) 0.0375(15) Uani 1 1 d U . .
C51 C 0.34502(19) 0.4734(4) 1.6422(3) 0.0361(15) Uani 1 1 d U . .
C52 C 0.37393(18) 0.4156(4) 1.6588(3) 0.0353(15) Uani 1 1 d U . .
C53 C 0.35694(18) 0.3501(4) 1.6921(3) 0.0325(14) Uani 1 1 d U . .
C54 C 0.36794(17) 0.2753(4) 1.6783(3) 0.0325(14) Uani 1 1 d U . .
C55 C 0.39727(17) 0.2616(4) 1.6306(3) 0.0344(15) Uani 1 1 d U . .
C56 C 0.41334(17) 0.3239(4) 1.5993(3) 0.0340(15) Uani 1 1 d U . .
C57 C 0.42114(16) 0.3195(4) 1.5275(3) 0.0352(15) Uani 1 1 d U . .
C58 C 0.41381(17) 0.3946(4) 1.4961(4) 0.0374(15) Uani 1 1 d U . .
C59 C 0.40186(17) 0.4477(4) 1.5493(3) 0.0348(15) Uani 1 1 d U . .
C60 C 0.40154(17) 0.4034(4) 1.6137(3) 0.0333(15) Uani 1 1 d U . .
C61 C 0.23143(18) 0.2111(4) 1.3497(3) 0.0322(14) Uani 1 1 d U . .
C62 C 0.20897(18) 0.2653(4) 1.2988(3) 0.0294(14) Uani 1 1 d U . .
O1 O 0.21994(12) 0.2951(3) 1.2487(2) 0.0398(12) Uani 1 1 d U . .
O2 O 0.17630(12) 0.2746(3) 1.3236(2) 0.0387(11) Uani 1 1 d U . .
C63 C 0.14924(18) 0.3243(4) 1.2854(4) 0.0415(17) Uani 1 1 d U . .
C64 C 0.11995(17) 0.2672(4) 1.2554(3) 0.0325(15) Uani 1 1 d U . .
C65 C 0.11810(19) 0.2510(4) 1.1862(4) 0.0414(17) Uani 1 1 d U . .
H65A H 0.1342 0.2783 1.1577 0.050 Uiso 1 1 calc R . .
C66 C 0.0963(2) 0.2285(5) 1.2952(4) 0.057(2) Uani 1 1 d U . .
H66A H 0.0965 0.2395 1.3433 0.069 Uiso 1 1 calc R . .
C67 C 0.0724(2) 0.1741(5) 1.2668(4) 0.063(2) Uani 1 1 d U . .
H67A H 0.0561 0.1467 1.2949 0.076 Uiso 1 1 calc R . .
C68 C 0.07235(18) 0.1596(4) 1.1968(4) 0.0367(16) Uani 1 1 d U . .
C69 C 0.04878(18) 0.0980(4) 1.1628(4) 0.0388(16) Uani 1 1 d U . .
N1 N 0.09487(15) 0.1990(3) 1.1565(3) 0.0383(13) Uani 1 1 d U . .
N2 N 0.05690(14) 0.0770(3) 1.0987(3) 0.0388(13) Uani 1 1 d U . .
C70 C 0.02066(19) 0.0614(4) 1.1965(4) 0.0461(18) Uani 1 1 d U . .
H70A H 0.0149 0.0772 1.2417 0.055 Uiso 1 1 calc R . .
C71 C 0.0013(2) 0.0017(5) 1.1632(4) 0.056(2) Uani 1 1 d U . .
H71A H -0.0182 -0.0237 1.1849 0.067 Uiso 1 1 calc R . .
C72 C 0.0106(2) -0.0209(5) 1.0979(4) 0.0498(19) Uani 1 1 d U . .
H72A H -0.0019 -0.0626 1.0743 0.060 Uiso 1 1 calc R . .
C73 C 0.03814(19) 0.0184(4) 1.0685(4) 0.0434(18) Uani 1 1 d U . .
H73A H 0.0444 0.0029 1.0235 0.052 Uiso 1 1 calc R . .
C74 C 0.22231(18) 0.1259(4) 1.3417(4) 0.0378(16) Uani 1 1 d U . .
O3 O 0.22902(15) 0.0776(3) 1.3842(3) 0.0537(14) Uani 1 1 d U . .
O4 O 0.20585(13) 0.1113(3) 1.2784(2) 0.0405(12) Uani 1 1 d U . .
C75 C 0.1987(2) 0.0287(4) 1.2664(4) 0.051(2) Uani 1 1 d U . .
C76 C 0.18375(19) 0.0202(4) 1.1915(4) 0.0376(16) Uani 1 1 d U . .
C77 C 0.16268(17) 0.0750(4) 1.1570(4) 0.0371(16) Uani 1 1 d U . .
H77A H 0.1579 0.1223 1.1805 0.045 Uiso 1 1 calc R . .
C78 C 0.1911(2) -0.0482(4) 1.1563(4) 0.0487(19) Uani 1 1 d U . .
H78A H 0.2060 -0.0878 1.1779 0.058 Uiso 1 1 calc R . .
C79 C 0.1764(2) -0.0582(4) 1.0889(4) 0.0439(17) Uani 1 1 d U . .
H79A H 0.1808 -0.1049 1.0642 0.053 Uiso 1 1 calc R . .
C80 C 0.15502(17) 0.0012(4) 1.0582(4) 0.0364(15) Uani 1 1 d U . .
C81 C 0.1399(2) -0.0044(4) 0.9858(4) 0.0388(16) Uani 1 1 d U . .
N3 N 0.14836(14) 0.0669(3) 1.0932(3) 0.0379(13) Uani 1 1 d U . .
N4 N 0.11201(15) 0.0433(3) 0.9670(3) 0.0399(13) Uani 1 1 d U . .
C82 C 0.1541(2) -0.0563(5) 0.9391(4) 0.054(2) Uani 1 1 d U . .
H82A H 0.1740 -0.0897 0.9532 0.065 Uiso 1 1 calc R . .
C83 C 0.1392(2) -0.0591(5) 0.8723(4) 0.054(2) Uani 1 1 d U . .
H83A H 0.1489 -0.0937 0.8397 0.064 Uiso 1 1 calc R . .
C84 C 0.1102(2) -0.0115(5) 0.8533(4) 0.053(2) Uani 1 1 d U . .
H84A H 0.0988 -0.0139 0.8079 0.063 Uiso 1 1 calc R . .
C85 C 0.0978(2) 0.0401(4) 0.9017(4) 0.0455(18) Uani 1 1 d U . .
H85A H 0.0783 0.0748 0.8880 0.055 Uiso 1 1 calc R . .
C86 C 0.35059(16) -0.0660(4) 0.6428(3) 0.0287(14) Uani 1 1 d U . .
C87 C 0.36513(17) -0.0488(4) 0.7145(4) 0.0336(14) Uani 1 1 d U . .
C88 C 0.39566(18) 0.0052(4) 0.7105(4) 0.0395(16) Uani 1 1 d U . .
C89 C 0.40386(17) 0.0143(4) 0.6396(4) 0.0356(15) Uani 1 1 d U . .
C90 C 0.37815(17) -0.0325(4) 0.5973(3) 0.0310(14) Uani 1 1 d U . .
C91 C 0.39057(18) -0.0724(4) 0.5412(3) 0.0371(15) Uani 1 1 d U . .
C92 C 0.38010(18) -0.1538(4) 0.5274(3) 0.0370(15) Uani 1 1 d U . .
C93 C 0.35754(17) -0.1934(4) 0.5698(3) 0.0324(14) Uani 1 1 d U . .
C94 C 0.33921(16) -0.1546(4) 0.6284(3) 0.0282(13) Uani 1 1 d U . .
C95 C 0.34441(17) -0.2092(4) 0.6881(4) 0.0319(14) Uani 1 1 d U . .
C96 C 0.35491(17) -0.1837(4) 0.7529(4) 0.0342(14) Uani 1 1 d U . .
C97 C 0.36494(17) -0.1029(4) 0.7669(3) 0.0338(15) Uani 1 1 d U . .
C98 C 0.39488(19) -0.1031(4) 0.8202(3) 0.0422(16) Uani 1 1 d U . .
C99 C 0.4237(2) -0.0496(4) 0.8181(4) 0.0423(16) Uani 1 1 d U . .
C100 C 0.42407(19) 0.0062(4) 0.7623(4) 0.0428(16) Uani 1 1 d U . .
C101 C 0.46157(19) 0.0156(4) 0.7441(4) 0.0432(16) Uani 1 1 d U . .
C102 C 0.46921(18) 0.0247(4) 0.6757(4) 0.0393(16) Uani 1 1 d U . .
C103 C 0.43967(18) 0.0240(4) 0.6215(4) 0.0404(16) Uani 1 1 d U . .
C104 C 0.45289(19) -0.0136(4) 0.5628(4) 0.0421(16) Uani 1 1 d U . .
C105 C 0.42883(19) -0.0627(4) 0.5223(3) 0.0405(16) Uani 1 1 d U . .
C106 C 0.4411(2) -0.1372(5) 0.4981(3) 0.0436(16) Uani 1 1 d U . .
C107 C 0.41132(19) -0.1935(5) 0.5015(3) 0.0404(16) Uani 1 1 d U . .
C108 C 0.4195(2) -0.2702(4) 0.5190(4) 0.0440(16) Uani 1 1 d U . .
C109 C 0.39641(19) -0.3092(4) 0.5649(4) 0.0411(16) Uani 1 1 d U . .
C110 C 0.36650(18) -0.2714(4) 0.5901(4) 0.0346(15) Uani 1 1 d U . .
C111 C 0.35813(18) -0.2816(4) 0.6623(4) 0.0372(15) Uani 1 1 d U . .
C112 C 0.38056(19) -0.3287(4) 0.7052(4) 0.0416(16) Uani 1 1 d U . .
C113 C 0.39012(19) -0.3053(4) 0.7741(4) 0.0425(16) Uani 1 1 d U . .
C114 C 0.37809(19) -0.2340(4) 0.7980(4) 0.0412(16) Uani 1 1 d U . .
C115 C 0.40255(19) -0.1835(4) 0.8390(3) 0.0403(16) Uani 1 1 d U . .
C116 C 0.43882(19) -0.2078(4) 0.8551(3) 0.0413(16) Uani 1 1 d U . .
C117 C 0.4684(2) -0.1514(5) 0.8527(3) 0.0427(16) Uani 1 1 d U . .
C118 C 0.4612(2) -0.0742(5) 0.8347(4) 0.0469(17) Uani 1 1 d U . .
C119 C 0.48439(19) -0.0336(4) 0.7892(4) 0.0424(16) Uani 1 1 d U . .
C120 C 0.51445(19) -0.0717(4) 0.7634(4) 0.0432(16) Uani 1 1 d U . .
C121 C 0.52292(17) -0.0610(4) 0.6923(4) 0.0404(16) Uani 1 1 d U . .
C122 C 0.50045(19) -0.0142(4) 0.6472(4) 0.0444(17) Uani 1 1 d U . .
C123 C 0.49050(18) -0.0386(4) 0.5789(4) 0.0447(16) Uani 1 1 d U . .
C124 C 0.50235(18) -0.1088(5) 0.5546(4) 0.0433(16) Uani 1 1 d U . .
C125 C 0.4775(2) -0.1607(5) 0.5133(4) 0.0492(17) Uani 1 1 d U . .
C126 C 0.4851(2) -0.2417(5) 0.5324(4) 0.0484(17) Uani 1 1 d U . .
C127 C 0.4571(2) -0.2940(5) 0.5346(4) 0.0457(17) Uani 1 1 d U . .
C128 C 0.4571(2) -0.3495(4) 0.5902(4) 0.0467(17) Uani 1 1 d U . .
C129 C 0.4194(2) -0.3595(4) 0.6099(4) 0.0440(16) Uani 1 1 d U . .
C130 C 0.41151(19) -0.3694(4) 0.6780(4) 0.0439(16) Uani 1 1 d U . .
C131 C 0.44118(19) -0.3691(4) 0.7319(4) 0.0447(17) Uani 1 1 d U . .
C132 C 0.4286(2) -0.3290(4) 0.7916(4) 0.0441(16) Uani 1 1 d U . .
C133 C 0.4514(2) -0.2812(4) 0.8314(3) 0.0419(16) Uani 1 1 d U . .
C134 C 0.48987(19) -0.2699(4) 0.8140(4) 0.0392(15) Uani 1 1 d U . .
C135 C 0.49979(19) -0.1906(4) 0.8258(4) 0.0390(15) Uani 1 1 d U . .
C136 C 0.52234(18) -0.1521(4) 0.7822(4) 0.0382(15) Uani 1 1 d U . .
C137 C 0.53585(17) -0.1913(4) 0.7220(4) 0.0374(15) Uani 1 1 d U . .
C138 C 0.53554(17) -0.1365(4) 0.6662(4) 0.0400(16) Uani 1 1 d U . .
C139 C 0.52576(18) -0.1605(4) 0.5995(4) 0.0439(16) Uani 1 1 d U . .
C140 C 0.51486(19) -0.2407(5) 0.5852(4) 0.0459(16) Uani 1 1 d U . .
C141 C 0.51509(18) -0.2946(4) 0.6389(4) 0.0402(16) Uani 1 1 d U . .
C142 C 0.48502(19) -0.3501(4) 0.6419(4) 0.0421(16) Uani 1 1 d U . .
C143 C 0.47702(19) -0.3587(4) 0.7148(4) 0.0402(16) Uani 1 1 d U . .
C144 C 0.50233(18) -0.3081(4) 0.7555(4) 0.0355(15) Uani 1 1 d U . .
C145 C 0.52554(17) -0.2685(4) 0.7096(4) 0.0365(15) Uani 1 1 d U . .
C146 C 0.31142(16) -0.0879(4) 0.6226(3) 0.0309(14) Uani 1 1 d U . .
C147 C 0.28276(18) -0.0811(4) 0.6764(4) 0.0374(16) Uani 1 1 d U . .
O11 O 0.26965(14) -0.1347(3) 0.7057(3) 0.0546(14) Uani 1 1 d U . .
O12 O 0.27381(12) -0.0065(3) 0.6828(2) 0.0382(11) Uani 1 1 d U . .
C148 C 0.24258(18) 0.0103(5) 0.7268(4) 0.0442(18) Uani 1 1 d U . .
C149 C 0.20722(17) 0.0045(4) 0.6824(4) 0.0347(16) Uani 1 1 d U . .
C150 C 0.18198(18) -0.0561(4) 0.6877(4) 0.0373(16) Uani 1 1 d U . .
H15A H 0.1875 -0.0956 0.7212 0.045 Uiso 1 1 calc R . .
C151 C 0.19811(19) 0.0619(4) 0.6333(4) 0.0384(16) Uani 1 1 d U . .
H15B H 0.2145 0.1042 0.6270 0.046 Uiso 1 1 calc R . .
C152 C 0.16536(19) 0.0573(4) 0.5937(4) 0.0474(19) Uani 1 1 d U . .
H15C H 0.1588 0.0968 0.5608 0.057 Uiso 1 1 calc R . .
C153 C 0.14210(18) -0.0059(4) 0.6028(4) 0.0383(16) Uani 1 1 d U . .
C154 C 0.10690(19) -0.0137(4) 0.5608(4) 0.0439(17) Uani 1 1 d U . .
N7 N 0.15078(15) -0.0623(3) 0.6489(3) 0.0410(13) Uani 1 1 d U . .
N8 N 0.08953(16) -0.0825(4) 0.5621(3) 0.0477(15) Uani 1 1 d U . .
C155 C 0.0919(2) 0.0487(5) 0.5214(4) 0.055(2) Uani 1 1 d U . .
H15D H 0.1045 0.0973 0.5210 0.066 Uiso 1 1 calc R . .
C156 C 0.0591(2) 0.0401(5) 0.4833(4) 0.060(2) Uani 1 1 d U . .
H15E H 0.0486 0.0824 0.4572 0.072 Uiso 1 1 calc R . .
C157 C 0.0417(2) -0.0323(5) 0.4839(4) 0.056(2) Uani 1 1 d U . .
H15F H 0.0194 -0.0407 0.4568 0.067 Uiso 1 1 calc R . .
C158 C 0.0572(2) -0.0924(5) 0.5247(4) 0.053(2) Uani 1 1 d U . .
H15G H 0.0449 -0.1413 0.5263 0.064 Uiso 1 1 calc R . .
C159 C 0.29577(18) -0.0704(4) 0.5497(4) 0.0325(15) Uani 1 1 d U . .
O13 O 0.31259(12) -0.0445(3) 0.5044(2) 0.0426(12) Uani 1 1 d U . .
O14 O 0.26033(12) -0.0889(3) 0.5447(2) 0.0449(12) Uani 1 1 d U . .
C160 C 0.24287(19) -0.0761(5) 0.4754(4) 0.050(2) Uani 1 1 d U . .
C161 C 0.20755(17) -0.1237(4) 0.4715(4) 0.0385(17) Uani 1 1 d U . .
C162 C 0.18985(18) -0.1443(5) 0.5291(4) 0.0462(18) Uani 1 1 d U . .
H16B H 0.2008 -0.1296 0.5730 0.055 Uiso 1 1 calc R . .
C163 C 0.1921(2) -0.1457(5) 0.4097(4) 0.054(2) Uani 1 1 d U . .
H16C H 0.2035 -0.1315 0.3686 0.065 Uiso 1 1 calc R . .
C164 C 0.1598(2) -0.1886(5) 0.4051(4) 0.054(2) Uani 1 1 d U . .
H16D H 0.1492 -0.2053 0.3615 0.065 Uiso 1 1 calc R . .
C165 C 0.14319(18) -0.2065(4) 0.4657(4) 0.0389(16) Uani 1 1 d U . .
C166 C 0.10791(18) -0.2513(4) 0.4667(4) 0.0386(16) Uani 1 1 d U . .
N9 N 0.15813(15) -0.1839(3) 0.5276(3) 0.0426(14) Uani 1 1 d U . .
N10 N 0.09430(15) -0.2636(3) 0.5288(3) 0.0443(14) Uani 1 1 d U . .
C167 C 0.0906(2) -0.2807(4) 0.4069(4) 0.0464(18) Uani 1 1 d U . .
H16E H 0.1012 -0.2725 0.3637 0.056 Uiso 1 1 calc R . .
C168 C 0.0583(2) -0.3219(5) 0.4093(4) 0.056(2) Uani 1 1 d U . .
H16F H 0.0461 -0.3418 0.3683 0.068 Uiso 1 1 calc R . .
C169 C 0.0442(2) -0.3335(4) 0.4723(4) 0.0486(19) Uani 1 1 d U . .
H16G H 0.0217 -0.3614 0.4757 0.058 Uiso 1 1 calc R . .
C170 C 0.0630(2) -0.3040(4) 0.5314(4) 0.0443(18) Uani 1 1 d U . .
H17A H 0.0532 -0.3129 0.5751 0.053 Uiso 1 1 calc R . .
N5 N 0.04206(17) 0.2413(4) 0.9710(3) 0.0487(16) Uani 1 1 d U . .
O5 O 0.06263(14) 0.2687(3) 1.0195(3) 0.0535(13) Uani 1 1 d U . .
O6 O 0.04557(14) 0.1695(3) 0.9574(3) 0.0534(13) Uani 1 1 d U . .
O7 O 0.02005(16) 0.2822(3) 0.9371(3) 0.0683(17) Uani 1 1 d U . .
N6 N 0.14406(15) 0.2656(3) 0.9789(3) 0.0350(13) Uani 1 1 d U . .
O8 O 0.14608(12) 0.2597(3) 1.0446(2) 0.0424(11) Uani 1 1 d U . .
O9 O 0.12737(14) 0.2115(3) 0.9453(2) 0.0449(12) Uani 1 1 d U . .
O10 O 0.15790(13) 0.3219(3) 0.9500(3) 0.0471(12) Uani 1 1 d U . .
N11 N 0.1699(2) -0.2602(4) 0.7229(4) 0.0597(18) Uani 1 1 d U . .
O15 O 0.14445(18) -0.2227(4) 0.7500(3) 0.0782(17) Uani 1 1 d U . .
O16 O 0.17089(17) -0.2568(3) 0.6605(3) 0.0701(16) Uani 1 1 d U . .
O17 O 0.19219(18) -0.2985(4) 0.7589(3) 0.082(2) Uani 1 1 d U . .
N12 N 0.05804(18) -0.1769(4) 0.7142(3) 0.0512(16) Uani 1 1 d U . .
O18 O 0.06688(14) -0.2260(3) 0.6705(3) 0.0595(14) Uani 1 1 d U . .
O19 O 0.0758(2) -0.1178(4) 0.7260(3) 0.084(2) Uani 1 1 d U . .
O20 O 0.02977(18) -0.1909(4) 0.7465(3) 0.085(2) Uani 1 1 d U . .

loop_
_atom_site_aniso_label
_atom_site_aniso_U_11
_atom_site_aniso_U_22
_atom_site_aniso_U_33
_atom_site_aniso_U_23
_atom_site_aniso_U_13
_atom_site_aniso_U_12
Cd1 0.0378(3) 0.0420(3) 0.0298(3) -0.0055(2) 0.0016(2) -0.0040(2)
Cd2 0.0403(3) 0.0418(3) 0.0407(3) -0.0037(3) 0.0031(2) -0.0093(2)
C1 0.029(3) 0.035(3) 0.026(3) 0.002(3) 0.002(3) -0.002(3)
C2 0.023(3) 0.043(4) 0.023(3) 0.005(3) -0.002(3) 0.005(3)
C3 0.020(3) 0.037(4) 0.037(4) 0.006(3) 0.009(3) 0.000(3)
C4 0.025(3) 0.046(4) 0.028(3) 0.003(3) 0.008(3) -0.008(3)
C5 0.036(4) 0.028(3) 0.027(3) 0.000(3) 0.006(3) -0.015(3)
C6 0.041(4) 0.030(4) 0.023(3) 0.005(3) -0.003(3) -0.007(3)
C7 0.042(3) 0.021(4) 0.029(3) -0.004(3) -0.003(3) 0.000(3)
C8 0.041(3) 0.028(4) 0.025(3) -0.007(3) -0.002(3) -0.001(3)
C9 0.038(3) 0.034(3) 0.014(3) 0.001(3) 0.002(3) -0.002(3)
C10 0.035(3) 0.032(3) 0.011(3) 0.002(3) -0.004(3) -0.006(3)
C11 0.031(3) 0.039(4) 0.012(3) 0.005(3) -0.006(3) 0.002(3)
C12 0.026(3) 0.039(4) 0.026(4) 0.003(3) -0.012(3) 0.002(3)
C13 0.037(4) 0.035(4) 0.034(4) 0.006(3) -0.006(3) 0.016(3)
C14 0.034(4) 0.032(4) 0.036(4) -0.006(3) -0.004(3) 0.012(3)
C15 0.029(4) 0.041(4) 0.032(4) -0.002(3) 0.006(3) 0.012(3)
C16 0.035(4) 0.045(4) 0.025(4) -0.008(3) 0.004(3) 0.008(3)
C17 0.030(3) 0.051(4) 0.022(4) 0.000(3) 0.009(3) 0.001(3)
C18 0.031(4) 0.047(4) 0.024(3) 0.004(3) 0.006(3) -0.004(3)
C19 0.031(3) 0.039(4) 0.032(4) 0.008(3) 0.006(3) -0.007(3)
C20 0.043(4) 0.032(4) 0.027(3) 0.004(3) -0.003(3) -0.013(3)
C21 0.047(4) 0.026(4) 0.029(4) 0.007(3) -0.002(3) 0.004(3)
C22 0.051(4) 0.018(3) 0.027(3) -0.005(3) -0.003(3) 0.009(3)
C23 0.036(3) 0.026(4) 0.041(4) -0.001(3) -0.002(3) 0.010(3)
C24 0.035(3) 0.044(4) 0.024(3) -0.005(3) 0.008(3) 0.012(3)
C25 0.039(3) 0.039(4) 0.026(4) -0.009(3) 0.003(3) 0.006(3)
C26 0.034(3) 0.038(4) 0.019(4) -0.007(3) 0.000(3) -0.002(3)
C27 0.040(4) 0.046(4) 0.018(4) 0.005(3) 0.010(3) -0.001(3)
C28 0.043(4) 0.038(4) 0.024(4) 0.012(3) 0.006(3) -0.012(3)
C29 0.044(3) 0.030(4) 0.026(4) 0.010(3) -0.005(3) -0.003(3)
C30 0.043(4) 0.013(3) 0.038(4) 0.013(3) -0.005(3) 0.003(3)
C31 0.057(4) 0.019(4) 0.037(4) 0.001(3) -0.003(3) -0.004(3)
C32 0.054(4) 0.021(4) 0.043(4) -0.005(3) -0.003(3) 0.001(3)
C33 0.048(4) 0.023(4) 0.045(4) -0.012(3) 0.000(3) 0.014(3)
C34 0.046(4) 0.039(4) 0.027(4) -0.016(3) 0.008(3) 0.013(3)
C35 0.046(4) 0.038(4) 0.028(4) -0.017(3) 0.000(3) -0.003(3)
C36 0.044(4) 0.045(4) 0.013(3) -0.004(3) 0.002(3) 0.000(3)
C37 0.044(4) 0.050(4) 0.015(3) 0.003(3) 0.005(3) 0.001(3)
C38 0.041(3) 0.040(4) 0.012(3) 0.005(3) 0.001(3) -0.003(3)
C39 0.041(3) 0.037(4) 0.019(3) 0.011(3) -0.006(3) -0.002(3)
C40 0.042(4) 0.026(4) 0.031(4) 0.008(3) -0.005(3) 0.002(3)
C41 0.036(4) 0.035(4) 0.032(4) 0.008(3) -0.008(3) 0.009(3)
C42 0.026(3) 0.040(4) 0.039(4) 0.002(3) -0.002(3) 0.018(3)
C43 0.024(3) 0.047(4) 0.030(4) -0.001(3) 0.001(3) 0.007(3)
C44 0.036(4) 0.042(4) 0.028(4) -0.002(3) 0.010(3) 0.002(3)
C45 0.031(3) 0.054(4) 0.021(4) 0.001(3) 0.008(3) -0.007(3)
C46 0.027(3) 0.050(4) 0.030(4) 0.005(3) 0.008(3) -0.012(3)
C47 0.042(4) 0.040(4) 0.030(4) 0.013(3) 0.007(3) -0.011(3)
C48 0.043(4) 0.020(3) 0.035(4) 0.012(3) -0.005(3) -0.011(3)
C49 0.042(4) 0.023(4) 0.039(4) 0.007(3) -0.004(3) -0.014(3)
C50 0.054(4) 0.021(4) 0.036(4) -0.006(3) -0.006(3) -0.002(3)
C51 0.053(4) 0.030(4) 0.025(4) -0.013(3) 0.000(3) -0.002(3)
C52 0.040(4) 0.035(4) 0.031(4) -0.006(3) -0.002(3) -0.004(3)
C53 0.041(4) 0.040(4) 0.016(3) -0.004(3) -0.004(3) -0.005(3)
C54 0.033(3) 0.043(4) 0.020(4) 0.009(3) -0.008(3) 0.006(3)
C55 0.029(3) 0.047(4) 0.026(4) 0.001(3) -0.009(3) 0.007(3)
C56 0.027(4) 0.040(4) 0.034(4) -0.004(3) -0.006(3) 0.001(3)
C57 0.016(3) 0.055(4) 0.034(4) 0.000(3) 0.001(3) -0.001(3)
C58 0.027(4) 0.050(4) 0.034(4) -0.001(3) 0.003(3) -0.012(3)
C59 0.030(4) 0.040(4) 0.035(4) -0.001(3) -0.002(3) -0.014(3)
C60 0.028(3) 0.040(4) 0.031(4) -0.001(3) -0.008(3) -0.006(3)
C61 0.038(3) 0.037(3) 0.022(3) 0.003(3) -0.002(3) -0.008(3)
C62 0.036(4) 0.031(4) 0.022(4) -0.004(3) 0.004(3) -0.003(3)
O1 0.042(3) 0.053(3) 0.025(3) 0.004(2) 0.004(2) 0.002(2)
O2 0.030(2) 0.058(3) 0.028(3) 0.008(2) -0.001(2) -0.005(2)
C63 0.032(4) 0.050(5) 0.041(4) -0.004(3) -0.011(3) 0.010(3)
C64 0.030(4) 0.038(4) 0.029(4) 0.002(3) 0.001(3) 0.009(3)
C65 0.042(4) 0.046(4) 0.036(4) -0.001(3) 0.001(3) -0.006(3)
C66 0.048(5) 0.092(7) 0.032(4) -0.014(4) 0.006(4) -0.022(4)
C67 0.058(5) 0.099(7) 0.034(4) -0.012(4) 0.013(4) -0.035(5)
C68 0.028(4) 0.049(4) 0.032(4) -0.009(3) 0.000(3) 0.000(3)
C69 0.028(4) 0.051(5) 0.037(4) -0.004(3) 0.000(3) 0.002(3)
N1 0.034(3) 0.044(4) 0.037(3) -0.002(3) 0.004(2) -0.001(2)
N2 0.033(3) 0.046(3) 0.037(3) -0.001(3) 0.000(2) -0.005(2)
C70 0.046(4) 0.053(5) 0.039(4) 0.001(3) 0.007(3) -0.002(3)
C71 0.032(4) 0.083(6) 0.054(5) -0.002(4) 0.001(4) -0.017(4)
C72 0.050(5) 0.048(5) 0.050(5) -0.004(4) -0.003(4) -0.010(4)
C73 0.043(4) 0.048(5) 0.039(4) -0.009(3) 0.002(3) -0.007(3)
C74 0.037(4) 0.041(4) 0.034(4) 0.006(3) -0.009(3) -0.008(3)
O3 0.075(4) 0.043(3) 0.041(3) 0.014(3) -0.018(3) -0.017(3)
O4 0.051(3) 0.038(3) 0.031(3) -0.001(2) -0.009(2) -0.014(2)
C75 0.082(6) 0.029(4) 0.040(4) 0.000(3) -0.021(4) -0.015(4)
C76 0.044(4) 0.034(4) 0.035(4) 0.002(3) 0.002(3) -0.018(3)
C77 0.028(4) 0.045(4) 0.038(4) -0.005(3) -0.001(3) -0.008(3)
C78 0.051(5) 0.038(4) 0.056(5) -0.003(4) -0.007(4) -0.007(3)
C79 0.055(5) 0.041(4) 0.036(4) -0.007(3) 0.006(3) -0.005(3)
C80 0.029(4) 0.047(4) 0.034(4) -0.007(3) 0.005(3) -0.007(3)
C81 0.051(4) 0.033(4) 0.033(4) -0.005(3) 0.008(3) -0.011(3)
N3 0.032(3) 0.047(3) 0.035(3) -0.007(3) 0.006(2) -0.006(2)
N4 0.042(3) 0.047(3) 0.031(3) -0.003(3) 0.001(3) -0.008(3)
C82 0.056(5) 0.059(5) 0.047(5) -0.011(4) 0.006(4) 0.002(4)
C83 0.070(5) 0.053(5) 0.039(4) -0.015(4) 0.014(4) -0.005(4)
C84 0.068(5) 0.061(5) 0.029(4) -0.012(4) -0.001(4) -0.009(4)
C85 0.046(4) 0.056(5) 0.034(4) -0.010(3) 0.002(3) -0.011(3)
C86 0.022(3) 0.025(3) 0.039(4) 0.003(3) 0.002(3) 0.008(2)
C87 0.032(3) 0.028(4) 0.041(4) -0.011(3) 0.005(3) 0.011(3)
C88 0.037(4) 0.025(4) 0.057(4) -0.007(3) 0.003(3) 0.005(3)
C89 0.031(3) 0.019(4) 0.056(4) 0.010(3) -0.003(3) 0.003(3)
C90 0.027(3) 0.026(4) 0.038(4) 0.016(3) -0.005(3) 0.004(3)
C91 0.036(4) 0.050(4) 0.026(4) 0.022(3) -0.002(3) 0.006(3)
C92 0.034(4) 0.059(4) 0.018(4) 0.006(3) -0.002(3) 0.009(3)
C93 0.028(3) 0.037(4) 0.030(4) -0.009(3) -0.013(3) 0.003(3)
C94 0.019(3) 0.031(3) 0.034(4) 0.008(3) 0.003(3) -0.002(2)
C95 0.027(3) 0.029(3) 0.040(4) 0.008(3) 0.004(3) -0.007(3)
C96 0.024(3) 0.045(4) 0.036(4) 0.009(3) 0.013(3) -0.001(3)
C97 0.029(3) 0.042(4) 0.031(4) -0.007(3) 0.007(3) 0.007(3)
C98 0.046(4) 0.058(4) 0.023(4) -0.015(3) 0.003(3) 0.017(3)
C99 0.047(4) 0.048(4) 0.031(4) -0.023(3) -0.001(3) 0.011(3)
C100 0.042(4) 0.037(4) 0.049(4) -0.020(3) -0.002(3) 0.007(3)
C101 0.043(4) 0.022(4) 0.064(4) -0.012(3) -0.008(3) -0.006(3)
C102 0.031(3) 0.017(4) 0.069(4) 0.004(3) -0.010(3) -0.003(3)
C103 0.031(3) 0.025(4) 0.064(4) 0.015(3) -0.006(3) -0.003(3)
C104 0.041(4) 0.038(4) 0.048(4) 0.030(3) 0.009(3) -0.003(3)
C105 0.043(4) 0.055(4) 0.024(4) 0.022(3) 0.007(3) 0.008(3)
C106 0.046(4) 0.072(4) 0.013(4) 0.014(3) 0.007(3) 0.010(3)
C107 0.046(4) 0.063(4) 0.011(3) -0.007(3) -0.005(3) 0.007(3)
C108 0.053(4) 0.051(4) 0.027(4) -0.022(3) -0.004(3) 0.006(3)
C109 0.039(4) 0.031(4) 0.051(4) -0.026(3) -0.016(3) 0.002(3)
C110 0.035(4) 0.029(4) 0.039(4) -0.007(3) -0.014(3) -0.002(3)
C111 0.029(4) 0.029(4) 0.052(4) 0.002(3) -0.003(3) -0.003(3)
C112 0.036(4) 0.029(4) 0.060(4) 0.012(3) 0.005(3) -0.013(3)
C113 0.042(4) 0.043(4) 0.043(4) 0.026(3) 0.007(3) -0.004(3)
C114 0.042(4) 0.049(4) 0.034(4) 0.020(3) 0.009(3) 0.001(3)
C115 0.043(4) 0.065(4) 0.014(3) 0.008(3) 0.010(3) 0.009(3)
C116 0.046(4) 0.058(4) 0.020(4) 0.007(3) -0.003(3) 0.008(3)
C117 0.046(4) 0.059(4) 0.021(4) -0.005(3) -0.012(3) 0.008(3)
C118 0.049(4) 0.056(4) 0.034(4) -0.018(3) -0.008(3) 0.007(3)
C119 0.044(4) 0.027(4) 0.054(4) -0.021(3) -0.015(3) 0.003(3)
C120 0.035(4) 0.042(4) 0.051(4) -0.005(3) -0.018(3) -0.002(3)
C121 0.022(3) 0.033(4) 0.064(4) 0.003(3) -0.009(3) -0.010(3)
C122 0.034(4) 0.035(4) 0.064(4) 0.016(3) 0.001(3) -0.010(3)
C123 0.027(3) 0.050(4) 0.059(4) 0.026(3) 0.012(3) -0.006(3)
C124 0.029(4) 0.064(4) 0.039(4) 0.018(3) 0.016(3) -0.002(3)
C125 0.042(4) 0.084(5) 0.024(4) 0.006(3) 0.019(3) 0.011(3)
C126 0.041(4) 0.073(5) 0.033(4) -0.011(4) 0.016(3) 0.021(3)
C127 0.043(4) 0.063(5) 0.031(4) -0.024(3) 0.001(3) 0.018(3)
C128 0.046(4) 0.042(4) 0.052(4) -0.029(3) 0.000(3) 0.010(3)
C129 0.047(4) 0.023(4) 0.060(4) -0.018(3) -0.008(3) 0.003(3)
C130 0.043(4) 0.016(4) 0.072(4) 0.005(3) -0.003(3) -0.007(3)
C131 0.043(4) 0.020(4) 0.071(5) 0.014(3) -0.002(3) 0.001(3)
C132 0.041(4) 0.036(4) 0.055(4) 0.025(3) 0.001(3) 0.001(3)
C133 0.049(4) 0.053(4) 0.023(4) 0.023(3) -0.003(3) 0.010(3)
C134 0.044(4) 0.040(4) 0.032(4) 0.011(3) -0.013(3) 0.011(3)
C135 0.039(4) 0.047(4) 0.029(4) -0.001(3) -0.014(3) 0.010(3)
C136 0.028(3) 0.035(4) 0.049(4) -0.008(3) -0.018(3) 0.000(3)
C137 0.023(3) 0.036(4) 0.052(4) 0.006(3) -0.001(3) -0.002(3)
C138 0.019(3) 0.045(4) 0.057(4) 0.006(3) 0.004(3) -0.003(3)
C139 0.026(4) 0.057(4) 0.051(4) 0.015(3) 0.016(3) 0.003(3)
C140 0.032(4) 0.069(4) 0.039(4) -0.007(3) 0.017(3) 0.021(3)
C141 0.030(4) 0.037(4) 0.054(4) -0.005(3) 0.005(3) 0.012(3)
C142 0.039(4) 0.030(4) 0.057(4) -0.016(3) -0.001(3) 0.017(3)
C143 0.045(4) 0.019(4) 0.056(4) 0.003(3) -0.002(3) 0.007(3)
C144 0.036(4) 0.025(4) 0.044(4) 0.011(3) -0.008(3) 0.009(3)
C145 0.026(3) 0.036(4) 0.047(4) 0.000(3) -0.003(3) 0.007(3)
C146 0.025(3) 0.035(4) 0.033(4) 0.008(3) -0.001(2) 0.003(3)
C147 0.034(4) 0.043(4) 0.035(4) 0.004(3) 0.001(3) 0.004(3)
O11 0.048(3) 0.050(3) 0.068(4) 0.023(3) 0.023(3) 0.009(3)
O12 0.034(2) 0.039(3) 0.042(3) -0.006(2) 0.007(2) 0.001(2)
C148 0.025(3) 0.068(5) 0.040(4) -0.017(4) 0.006(3) 0.001(3)
C149 0.033(3) 0.032(4) 0.040(4) -0.006(3) 0.007(3) 0.003(3)
C150 0.034(4) 0.029(4) 0.049(5) -0.003(3) -0.002(3) 0.003(3)
C151 0.039(4) 0.036(4) 0.040(4) -0.005(3) 0.007(3) -0.006(3)
C152 0.041(4) 0.041(4) 0.060(5) 0.003(4) -0.003(3) 0.000(3)
C153 0.034(4) 0.035(4) 0.046(5) 0.002(3) 0.002(3) -0.002(3)
C154 0.037(4) 0.047(4) 0.047(5) -0.001(3) 0.000(3) -0.002(3)
N7 0.033(3) 0.046(3) 0.043(4) -0.001(3) -0.001(3) -0.004(3)
N8 0.038(3) 0.046(3) 0.058(4) -0.011(3) -0.005(3) -0.002(3)
C155 0.040(4) 0.061(5) 0.063(6) 0.011(4) -0.005(4) -0.005(4)
C156 0.046(5) 0.067(5) 0.065(6) 0.002(5) -0.002(4) 0.005(4)
C157 0.038(4) 0.067(5) 0.063(6) -0.013(4) -0.004(4) 0.006(4)
C158 0.036(4) 0.054(5) 0.069(6) -0.009(4) -0.003(4) 0.003(3)
C159 0.032(4) 0.030(4) 0.036(4) -0.004(3) -0.003(3) 0.004(3)
O13 0.036(3) 0.057(3) 0.034(3) 0.014(2) 0.002(2) -0.001(2)
O14 0.028(3) 0.067(3) 0.039(3) 0.008(3) -0.002(2) -0.007(2)
C160 0.037(4) 0.077(6) 0.033(4) 0.012(4) -0.014(3) -0.021(4)
C161 0.028(4) 0.050(5) 0.037(4) 0.001(3) -0.004(3) 0.000(3)
C162 0.032(4) 0.070(5) 0.037(4) 0.000(4) -0.001(3) -0.004(3)
C163 0.045(4) 0.088(6) 0.030(4) 0.003(4) -0.002(3) -0.014(4)
C164 0.045(4) 0.083(6) 0.033(4) -0.008(4) -0.003(3) -0.013(4)
C165 0.035(4) 0.037(4) 0.045(4) 0.001(3) -0.002(3) 0.000(3)
C166 0.033(4) 0.037(4) 0.045(4) -0.002(3) -0.003(3) -0.003(3)
N9 0.035(3) 0.051(4) 0.041(3) -0.002(3) -0.001(3) -0.008(3)
N10 0.036(3) 0.044(4) 0.052(3) -0.005(3) 0.004(3) -0.006(3)
C167 0.046(4) 0.052(5) 0.041(4) 0.005(4) -0.003(3) -0.010(3)
C168 0.057(5) 0.064(6) 0.047(4) -0.002(4) -0.014(4) -0.020(4)
C169 0.051(5) 0.043(5) 0.052(5) -0.007(4) -0.001(4) -0.017(4)
C170 0.047(4) 0.040(4) 0.047(4) -0.003(4) 0.008(3) -0.009(3)
N5 0.039(4) 0.053(4) 0.053(4) -0.001(3) -0.005(3) 0.000(3)
O5 0.053(3) 0.057(3) 0.049(3) -0.007(3) -0.007(3) -0.001(2)
O6 0.050(3) 0.054(3) 0.055(3) -0.002(3) -0.002(2) -0.005(2)
O7 0.066(4) 0.066(4) 0.070(4) 0.004(3) -0.021(3) 0.014(3)
N6 0.043(3) 0.034(3) 0.028(3) -0.008(3) 0.002(3) 0.001(3)
O8 0.043(3) 0.055(3) 0.029(3) -0.003(2) 0.005(2) -0.005(2)
O9 0.062(3) 0.042(3) 0.031(3) -0.004(2) 0.003(2) -0.010(2)
O10 0.053(3) 0.044(3) 0.044(3) -0.001(2) 0.008(2) -0.005(2)
N11 0.065(5) 0.068(5) 0.046(4) 0.003(4) 0.000(3) 0.014(4)
O15 0.076(4) 0.088(5) 0.071(4) 0.017(3) 0.001(3) 0.013(3)
O16 0.088(4) 0.070(4) 0.051(3) 0.016(3) -0.009(3) 0.005(3)
O17 0.090(5) 0.108(5) 0.045(4) 0.004(3) -0.006(3) 0.039(4)
N12 0.048(4) 0.066(5) 0.039(4) -0.018(4) 0.008(3) -0.003(3)
O18 0.058(3) 0.073(4) 0.049(3) -0.014(3) 0.016(3) -0.015(3)
O19 0.111(5) 0.065(4) 0.077(5) -0.014(4) 0.017(4) -0.018(4)
O20 0.079(4) 0.103(5) 0.078(5) -0.020(4) 0.036(4) -0.001(4)

loop_
_atom_type_symbol
_atom_type_description
_atom_type_scat_dispersion_real
_atom_type_scat_dispersion_imag
_atom_type_scat_source
C C 0.0033 0.0016 'International Tables Vol C Tables 4.2.6.8 and 6.1.1.4'
H H 0.0000 0.0000 'International Tables Vol C Tables 4.2.6.8 and 6.1.1.4'
N N 0.0061 0.0033 'International Tables Vol C Tables 4.2.6.8 and 6.1.1.4'
O O 0.0106 0.0060 'International Tables Vol C Tables 4.2.6.8 and 6.1.1.4'
Cd Cd -0.8075 1.2024 'International Tables Vol C Tables 4.2.6.8 and 6.1.1.4'
Cl Cl 0.1484 0.1585 'International Tables Vol C Tables 4.2.6.8 and 6.1.1.4'

loop_
_geom_angle_atom_site_label_1
_geom_angle_atom_site_label_2
_geom_angle_atom_site_label_3
_geom_angle
_geom_angle_site_symmetry_1
_geom_angle_site_symmetry_3
_geom_angle_publ_flag
N2 Cd1 N1 69.70(19) . . ?
N2 Cd1 N4 90.89(19) . . ?
N1 Cd1 N4 149.4(2) . . ?
N2 Cd1 O9 155.42(18) . . ?
N1 Cd1 O9 129.76(18) . . ?
N4 Cd1 O9 76.46(18) . . ?
N2 Cd1 N3 89.00(19) . . ?
N1 Cd1 N3 86.02(19) . . ?
N4 Cd1 N3 69.63(19) . . ?
O9 Cd1 N3 105.67(17) . . ?
N2 Cd1 O5 97.31(18) . . ?
N1 Cd1 O5 78.49(18) . . ?
N4 Cd1 O5 128.91(19) . . ?
O9 Cd1 O5 75.67(17) . . ?
N3 Cd1 O5 159.98(18) . . ?
N2 Cd1 O8 149.35(18) . . ?
N1 Cd1 O8 79.65(17) . . ?
N4 Cd1 O8 116.93(17) . . ?
O9 Cd1 O8 52.61(16) . . ?
N3 Cd1 O8 89.12(17) . . ?
O5 Cd1 O8 75.77(16) . . ?
N2 Cd1 O6 80.38(18) . . ?
N1 Cd1 O6 116.23(18) . . ?
N4 Cd1 O6 81.82(19) . . ?
O9 Cd1 O6 77.04(17) . . ?
N3 Cd1 O6 149.38(18) . . ?
O5 Cd1 O6 50.63(17) . . ?
O8 Cd1 O6 114.34(16) . . ?
O18 Cd2 O16 112.8(2) . . ?
O18 Cd2 N8 93.6(2) . . ?
O16 Cd2 N8 153.6(2) . . ?
O18 Cd2 N9 148.55(19) . . ?
O16 Cd2 N9 74.9(2) . . ?
N8 Cd2 N9 83.1(2) . . ?
O18 Cd2 N7 126.1(2) . . ?
O16 Cd2 N7 92.2(2) . . ?
N8 Cd2 N7 70.3(2) . . ?
N9 Cd2 N7 82.2(2) . . ?
O18 Cd2 N10 80.65(19) . . ?
O16 Cd2 N10 101.1(2) . . ?
N8 Cd2 N10 83.5(2) . . ?
N9 Cd2 N10 67.90(19) . . ?
N7 Cd2 N10 142.4(2) . . ?
O18 Cd2 O15 78.7(2) . . ?
O16 Cd2 O15 49.8(2) . . ?
N8 Cd2 O15 141.5(2) . . ?
N9 Cd2 O15 122.2(2) . . ?
N7 Cd2 O15 84.0(2) . . ?
N10 Cd2 O15 130.9(2) . . ?
C2 C1 C61 124.4(6) . . ?
C2 C1 C5 105.2(5) . . ?
C61 C1 C5 127.4(6) . . ?
C2 C1 C9 115.7(5) . . ?
C61 C1 C9 59.5(4) . . ?
C5 C1 C9 115.8(5) . . ?
C12 C2 C3 119.8(6) . . ?
C12 C2 C1 122.4(6) . . ?
C3 C2 C1 108.8(5) . . ?
C15 C3 C2 120.6(6) . . ?
C15 C3 C4 119.4(6) . . ?
C2 C3 C4 108.3(6) . . ?
C18 C4 C3 120.3(6) . . ?
C18 C4 C5 120.7(6) . . ?
C3 C4 C5 109.4(6) . . ?
C6 C5 C4 119.1(6) . . ?
C6 C5 C1 122.8(6) . . ?
C4 C5 C1 107.2(5) . . ?
C5 C6 C20 120.4(6) . . ?
C5 C6 C7 121.3(6) . . ?
C20 C6 C7 107.9(6) . . ?
C8 C7 C22 119.4(6) . . ?
C8 C7 C6 121.2(6) . . ?
C22 C7 C6 108.1(5) . . ?
C7 C8 C25 119.5(6) . . ?
C7 C8 C9 122.7(6) . . ?
C25 C8 C9 106.4(5) . . ?
C8 C9 C10 106.3(5) . . ?
C8 C9 C61 126.5(6) . . ?
C10 C9 C61 124.6(5) . . ?
C8 C9 C1 115.9(5) . . ?
C10 C9 C1 116.2(5) . . ?
C61 C9 C1 56.9(4) . . ?
C11 C10 C26 120.5(6) . . ?
C11 C10 C9 122.7(6) . . ?
C26 C10 C9 107.8(5) . . ?
C10 C11 C29 120.1(6) . . ?
C10 C11 C12 120.9(6) . . ?
C29 C11 C12 107.3(5) . . ?
C2 C12 C13 120.5(6) . . ?
C2 C12 C11 121.2(6) . . ?
C13 C12 C11 107.0(5) . . ?
C14 C13 C30 119.8(6) . . ?
C14 C13 C12 119.4(6) . . ?
C30 C13 C12 108.1(6) . . ?
C13 C14 C15 119.9(6) . . ?
C13 C14 C33 120.2(6) . . ?
C15 C14 C33 107.5(6) . . ?
C3 C15 C14 119.7(6) . . ?
C3 C15 C16 120.2(6) . . ?
C14 C15 C16 109.1(6) . . ?
C17 C16 C34 120.4(6) . . ?
C17 C16 C15 120.1(6) . . ?
C34 C16 C15 107.3(6) . . ?
C16 C17 C18 120.4(6) . . ?
C16 C17 C37 120.4(6) . . ?
C18 C17 C37 106.3(6) . . ?
C4 C18 C19 119.3(6) . . ?
C4 C18 C17 119.6(6) . . ?
C19 C18 C17 109.5(6) . . ?
C20 C19 C18 120.3(6) . . ?
C20 C19 C38 119.8(6) . . ?
C18 C19 C38 108.1(6) . . ?
C19 C20 C21 119.9(6) . . ?
C19 C20 C6 119.9(6) . . ?
C21 C20 C6 107.9(6) . . ?
C40 C21 C20 119.8(6) . . ?
C40 C21 C22 120.0(6) . . ?
C20 C21 C22 109.0(6) . . ?
C23 C22 C7 121.2(6) . . ?
C23 C22 C21 121.2(6) . . ?
C7 C22 C21 107.1(6) . . ?
C22 C23 C24 120.1(6) . . ?
C22 C23 C42 118.8(6) . . ?
C24 C23 C42 106.9(6) . . ?
C25 C24 C44 120.3(6) . . ?
C25 C24 C23 119.3(6) . . ?
C44 C24 C23 108.6(6) . . ?
C24 C25 C26 119.7(6) . . ?
C24 C25 C8 120.3(6) . . ?
C26 C25 C8 109.4(6) . . ?
C27 C26 C25 120.3(6) . . ?
C27 C26 C10 120.2(6) . . ?
C25 C26 C10 109.1(6) . . ?
C26 C27 C28 120.8(6) . . ?
C26 C27 C45 119.6(6) . . ?
C28 C27 C45 108.5(6) . . ?
C29 C28 C47 118.7(6) . . ?
C29 C28 C27 118.8(6) . . ?
C47 C28 C27 109.1(6) . . ?
C28 C29 C30 121.2(6) . . ?
C28 C29 C11 119.5(6) . . ?
C30 C29 C11 108.3(6) . . ?
C31 C30 C29 119.2(6) . . ?
C31 C30 C13 120.1(6) . . ?
C29 C30 C13 109.4(6) . . ?
C30 C31 C48 120.0(6) . . ?
C30 C31 C32 119.5(6) . . ?
C48 C31 C32 107.9(6) . . ?
C33 C32 C50 119.8(7) . . ?
C33 C32 C31 120.4(6) . . ?
C50 C32 C31 108.0(6) . . ?
C32 C33 C14 120.0(7) . . ?
C32 C33 C34 120.2(6) . . ?
C14 C33 C34 107.3(6) . . ?
C35 C34 C16 120.8(6) . . ?
C35 C34 C33 119.7(6) . . ?
C16 C34 C33 108.7(6) . . ?
C34 C35 C51 119.3(6) . . ?
C34 C35 C36 118.6(6) . . ?
C51 C35 C36 108.7(6) . . ?
C37 C36 C53 119.8(6) . . ?
C37 C36 C35 120.4(6) . . ?
C53 C36 C35 107.4(6) . . ?
C36 C37 C38 120.4(6) . . ?
C36 C37 C17 119.4(6) . . ?
C38 C37 C17 108.7(6) . . ?
C39 C38 C37 119.5(6) . . ?
C39 C38 C19 120.3(6) . . ?
C37 C38 C19 107.5(6) . . ?
C38 C39 C40 119.6(6) . . ?
C38 C39 C54 120.2(6) . . ?
C40 C39 C54 107.9(6) . . ?
C21 C40 C39 120.7(6) . . ?
C21 C40 C41 119.4(6) . . ?
C39 C40 C41 108.6(6) . . ?
C42 C41 C40 121.0(6) . . ?
C42 C41 C55 118.2(6) . . ?
C40 C41 C55 108.3(6) . . ?
C41 C42 C43 121.8(6) . . ?
C41 C42 C23 119.6(6) . . ?
C43 C42 C23 107.7(6) . . ?
C57 C43 C42 118.9(6) . . ?
C57 C43 C44 120.9(6) . . ?
C42 C43 C44 107.9(6) . . ?
C45 C44 C24 120.6(6) . . ?
C45 C44 C43 119.8(6) . . ?
C24 C44 C43 108.9(6) . . ?
C44 C45 C46 120.8(6) . . ?
C44 C45 C27 119.4(6) . . ?
C46 C45 C27 105.7(6) . . ?
C58 C46 C47 119.9(6) . . ?
C58 C46 C45 118.6(6) . . ?
C47 C46 C45 109.5(6) . . ?
C48 C47 C28 121.3(6) . . ?
C48 C47 C46 120.1(6) . . ?
C28 C47 C46 107.1(6) . . ?
C47 C48 C31 119.6(6) . . ?
C47 C48 C49 120.7(6) . . ?
C31 C48 C49 108.1(6) . . ?
C59 C49 C50 120.3(6) . . ?
C59 C49 C48 119.7(6) . . ?
C50 C49 C48 108.5(6) . . ?
C51 C50 C49 120.7(6) . . ?
C51 C50 C32 119.6(6) . . ?
C49 C50 C32 107.5(6) . . ?
C50 C51 C35 121.4(6) . . ?
C50 C51 C52 119.2(6) . . ?
C35 C51 C52 108.0(6) . . ?
C60 C52 C53 120.4(6) . . ?
C60 C52 C51 120.1(6) . . ?
C53 C52 C51 107.5(6) . . ?
C54 C53 C36 119.7(6) . . ?
C54 C53 C52 119.9(6) . . ?
C36 C53 C52 108.4(6) . . ?
C53 C54 C39 120.4(6) . . ?
C53 C54 C55 120.1(6) . . ?
C39 C54 C55 108.2(6) . . ?
C56 C55 C41 120.8(6) . . ?
C56 C55 C54 119.9(6) . . ?
C41 C55 C54 106.9(6) . . ?
C55 C56 C57 120.0(6) . . ?
C55 C56 C60 120.0(6) . . ?
C57 C56 C60 108.2(6) . . ?
C43 C57 C56 120.2(6) . . ?
C43 C57 C58 118.5(6) . . ?
C56 C57 C58 108.6(6) . . ?
C46 C58 C57 121.2(6) . . ?
C46 C58 C59 119.3(6) . . ?
C57 C58 C59 108.2(6) . . ?
C49 C59 C58 120.4(6) . . ?
C49 C59 C60 119.4(6) . . ?
C58 C59 C60 107.4(6) . . ?
C52 C60 C56 119.7(6) . . ?
C52 C60 C59 120.2(6) . . ?
C56 C60 C59 107.6(6) . . ?
C1 C61 C74 121.0(6) . . ?
C1 C61 C9 63.6(4) . . ?
C74 C61 C9 116.9(6) . . ?
C1 C61 C62 114.2(5) . . ?
C74 C61 C62 114.2(5) . . ?
C9 C61 C62 117.9(5) . . ?
O1 C62 O2 127.0(6) . . ?
O1 C62 C61 126.0(6) . . ?
O2 C62 C61 107.0(5) . . ?
C62 O2 C63 118.5(5) . . ?
O2 C63 C64 104.6(5) . . ?
C66 C64 C65 117.5(7) . . ?
C66 C64 C63 122.9(6) . . ?
C65 C64 C63 119.6(6) . . ?
N1 C65 C64 123.5(7) . . ?
N1 C65 H65A 118.3 . . ?
C64 C65 H65A 118.3 . . ?
C64 C66 C67 120.8(7) . . ?
C64 C66 H66A 119.6 . . ?
C67 C66 H66A 119.6 . . ?
C66 C67 C68 118.9(7) . . ?
C66 C67 H67A 120.6 . . ?
C68 C67 H67A 120.6 . . ?
N1 C68 C67 121.0(6) . . ?
N1 C68 C69 116.8(6) . . ?
C67 C68 C69 122.1(7) . . ?
N2 C69 C70 121.3(7) . . ?
N2 C69 C68 116.6(6) . . ?
C70 C69 C68 122.0(6) . . ?
C65 N1 C68 118.3(6) . . ?
C65 N1 Cd1 122.8(5) . . ?
C68 N1 Cd1 117.3(4) . . ?
C73 N2 C69 118.3(6) . . ?
C73 N2 Cd1 123.0(5) . . ?
C69 N2 Cd1 118.5(4) . . ?
C71 C70 C69 118.8(7) . . ?
C71 C70 H70A 120.6 . . ?
C69 C70 H70A 120.6 . . ?
C70 C71 C72 119.3(7) . . ?
C70 C71 H71A 120.4 . . ?
C72 C71 H71A 120.4 . . ?
C73 C72 C71 118.2(7) . . ?
C73 C72 H72A 120.9 . . ?
C71 C72 H72A 120.9 . . ?
N2 C73 C72 124.1(7) . . ?
N2 C73 H73A 118.0 . . ?
C72 C73 H73A 118.0 . . ?
O3 C74 O4 124.4(6) . . ?
O3 C74 C61 124.8(6) . . ?
O4 C74 C61 110.8(6) . . ?
C74 O4 C75 112.9(5) . . ?
O4 C75 C76 107.2(5) . . ?
C77 C76 C78 117.3(7) . . ?
C77 C76 C75 124.0(7) . . ?
C78 C76 C75 118.7(7) . . ?
N3 C77 C76 124.5(7) . . ?
N3 C77 H77A 117.7 . . ?
C76 C77 H77A 117.7 . . ?
C76 C78 C79 119.4(7) . . ?
C76 C78 H78A 120.3 . . ?
C79 C78 H78A 120.3 . . ?
C80 C79 C78 119.0(7) . . ?
C80 C79 H79A 120.5 . . ?
C78 C79 H79A 120.5 . . ?
N3 C80 C79 120.6(6) . . ?
N3 C80 C81 117.8(6) . . ?
C79 C80 C81 121.6(6) . . ?
N4 C81 C82 121.1(7) . . ?
N4 C81 C80 116.9(6) . . ?
C82 C81 C80 122.0(7) . . ?
C77 N3 C80 119.2(6) . . ?
C77 N3 Cd1 123.7(5) . . ?
C80 N3 Cd1 116.0(4) . . ?
C81 N4 C85 118.5(6) . . ?
C81 N4 Cd1 117.0(4) . . ?
C85 N4 Cd1 122.6(5) . . ?
C83 C82 C81 119.7(8) . . ?
C83 C82 H82A 120.1 . . ?
C81 C82 H82A 120.1 . . ?
C84 C83 C82 119.3(7) . . ?
C84 C83 H83A 120.4 . . ?
C82 C83 H83A 120.4 . . ?
C83 C84 C85 118.4(7) . . ?
C83 C84 H84A 120.8 . . ?
C85 C84 H84A 120.8 . . ?
N4 C85 C84 122.9(7) . . ?
N4 C85 H85A 118.5 . . ?
C84 C85 H85A 118.5 . . ?
C87 C86 C90 105.2(5) . . ?
C87 C86 C146 124.9(6) . . ?
C90 C86 C146 127.1(6) . . ?
C87 C86 C94 115.2(5) . . ?
C90 C86 C94 116.2(5) . . ?
C146 C86 C94 59.0(4) . . ?
C97 C87 C88 120.4(6) . . ?
C97 C87 C86 122.7(6) . . ?
C88 C87 C86 107.9(6) . . ?
C100 C88 C89 120.1(6) . . ?
C100 C88 C87 120.3(7) . . ?
C89 C88 C87 109.0(6) . . ?
C103 C89 C88 120.7(6) . . ?
C103 C89 C90 120.7(7) . . ?
C88 C89 C90 108.6(6) . . ?
C91 C90 C89 119.2(6) . . ?
C91 C90 C86 122.5(6) . . ?
C89 C90 C86 108.3(6) . . ?
C90 C91 C92 121.3(6) . . ?
C90 C91 C105 119.9(7) . . ?
C92 C91 C105 107.6(6) . . ?
C93 C92 C107 119.2(7) . . ?
C93 C92 C91 121.2(6) . . ?
C107 C92 C91 108.1(6) . . ?
C92 C93 C110 119.5(6) . . ?
C92 C93 C94 122.7(6) . . ?
C110 C93 C94 107.9(6) . . ?
C95 C94 C93 105.6(5) . . ?
C95 C94 C146 125.5(5) . . ?
C93 C94 C146 126.5(5) . . ?
C95 C94 C86 116.2(5) . . ?
C93 C94 C86 115.4(5) . . ?
C146 C94 C86 57.6(4) . . ?
C96 C95 C111 120.8(6) . . ?
C96 C95 C94 122.0(6) . . ?
C111 C95 C94 107.6(6) . . ?
C95 C96 C97 122.1(6) . . ?
C95 C96 C114 119.0(6) . . ?
C97 C96 C114 108.6(6) . . ?
C87 C97 C96 121.0(6) . . ?
C87 C97 C98 119.4(6) . . ?
C96 C97 C98 107.4(6) . . ?
C99 C98 C115 119.8(6) . . ?
C99 C98 C97 120.7(7) . . ?
C115 C98 C97 107.9(6) . . ?
C98 C99 C100 119.7(6) . . ?
C98 C99 C118 120.3(7) . . ?
C100 C99 C118 108.0(7) . . ?
C88 C100 C101 119.8(7) . . ?
C88 C100 C99 119.4(7) . . ?
C101 C100 C99 108.0(6) . . ?
C102 C101 C100 119.8(7) . . ?
C102 C101 C119 120.5(7) . . ?
C100 C101 C119 107.8(7) . . ?
C101 C102 C122 121.3(6) . . ?
C101 C102 C103 120.7(6) . . ?
C122 C102 C103 106.4(7) . . ?
C89 C103 C104 121.4(7) . . ?
C89 C103 C102 119.0(7) . . ?
C104 C103 C102 108.2(6) . . ?
C103 C104 C105 119.1(6) . . ?
C103 C104 C123 108.8(7) . . ?
C105 C104 C123 119.2(7) . . ?
C104 C105 C106 120.9(6) . . ?
C104 C105 C91 119.5(7) . . ?
C106 C105 C91 107.3(6) . . ?
C125 C106 C105 119.5(7) . . ?
C125 C106 C107 119.8(7) . . ?
C105 C106 C107 109.1(6) . . ?
C108 C107 C92 121.6(7) . . ?
C108 C107 C106 119.4(6) . . ?
C92 C107 C106 108.0(6) . . ?
C107 C108 C109 118.2(6) . . ?
C107 C108 C127 120.4(7) . . ?
C109 C108 C127 108.9(7) . . ?
C110 C109 C108 120.4(7) . . ?
C110 C109 C129 120.2(7) . . ?
C108 C109 C129 108.2(6) . . ?
C109 C110 C93 120.9(7) . . ?
C109 C110 C111 119.8(6) . . ?
C93 C110 C111 108.6(6) . . ?
C112 C111 C95 119.9(7) . . ?
C112 C111 C110 119.6(6) . . ?
C95 C111 C110 109.1(6) . . ?
C111 C112 C113 120.1(7) . . ?
C111 C112 C130 120.2(7) . . ?
C113 C112 C130 109.0(6) . . ?
C114 C113 C112 120.0(6) . . ?
C114 C113 C132 118.6(7) . . ?
C112 C113 C132 108.4(7) . . ?
C113 C114 C115 120.9(7) . . ?
C113 C114 C96 120.1(7) . . ?
C115 C114 C96 107.0(6) . . ?
C116 C115 C114 119.2(7) . . ?
C116 C115 C98 120.2(7) . . ?
C114 C115 C98 109.1(6) . . ?
C115 C116 C133 120.4(7) . . ?
C115 C116 C117 119.2(7) . . ?
C133 C116 C117 108.9(6) . . ?
C118 C117 C135 119.5(7) . . ?
C118 C117 C116 120.8(6) . . ?
C135 C117 C116 107.8(6) . . ?
C117 C118 C119 120.4(7) . . ?
C117 C118 C99 119.7(7) . . ?
C119 C118 C99 107.6(7) . . ?
C120 C119 C118 119.7(7) . . ?
C120 C119 C101 119.6(7) . . ?
C118 C119 C101 108.5(6) . . ?
C119 C120 C121 119.9(7) . . ?
C119 C120 C136 120.3(7) . . ?
C121 C120 C136 108.2(6) . . ?
C122 C121 C120 121.1(7) . . ?
C122 C121 C138 117.8(7) . . ?
C120 C121 C138 107.8(6) . . ?
C121 C122 C123 121.3(7) . . ?
C121 C122 C102 117.5(7) . . ?
C123 C122 C102 109.1(6) . . ?
C124 C123 C122 120.8(7) . . ?
C124 C123 C104 119.8(7) . . ?
C122 C123 C104 107.5(7) . . ?
C123 C124 C125 121.4(7) . . ?
C123 C124 C139 120.3(7) . . ?
C125 C124 C139 106.0(7) . . ?
C106 C125 C126 119.4(7) . . ?
C106 C125 C124 119.1(7) . . ?
C126 C125 C124 109.5(7) . . ?
C127 C126 C140 121.2(7) . . ?
C127 C126 C125 120.2(7) . . ?
C140 C126 C125 107.0(7) . . ?
C126 C127 C128 119.4(7) . . ?
C126 C127 C108 120.8(7) . . ?
C128 C127 C108 107.6(7) . . ?
C142 C128 C127 121.1(7) . . ?
C142 C128 C129 118.2(7) . . ?
C127 C128 C129 108.3(6) . . ?
C130 C129 C109 120.2(7) . . ?
C130 C129 C128 121.1(7) . . ?
C109 C129 C128 107.0(7) . . ?
C129 C130 C112 119.9(7) . . ?
C129 C130 C131 120.0(7) . . ?
C112 C130 C131 107.2(7) . . ?
C143 C131 C132 118.9(7) . . ?
C143 C131 C130 119.9(7) . . ?
C132 C131 C130 108.7(6) . . ?
C133 C132 C131 121.6(7) . . ?
C133 C132 C113 120.0(7) . . ?
C131 C132 C113 106.8(7) . . ?
C132 C133 C116 120.8(7) . . ?
C132 C133 C134 120.2(7) . . ?
C116 C133 C134 106.6(6) . . ?
C144 C134 C135 118.9(6) . . ?
C144 C134 C133 118.6(6) . . ?
C135 C134 C133 109.0(6) . . ?
C136 C135 C134 120.9(7) . . ?
C136 C135 C117 120.6(7) . . ?
C134 C135 C117 107.7(6) . . ?
C135 C136 C120 119.4(6) . . ?
C135 C136 C137 120.7(6) . . ?
C120 C136 C137 108.0(6) . . ?
C145 C137 C138 120.0(7) . . ?
C145 C137 C136 118.5(6) . . ?
C138 C137 C136 108.4(6) . . ?
C139 C138 C137 120.2(7) . . ?
C139 C138 C121 120.9(7) . . ?
C137 C138 C121 107.7(6) . . ?
C138 C139 C140 120.8(7) . . ?
C138 C139 C124 118.8(7) . . ?
C140 C139 C124 108.2(7) . . ?
C141 C140 C126 119.6(7) . . ?
C141 C140 C139 119.6(7) . . ?
C126 C140 C139 109.4(7) . . ?
C140 C141 C142 119.6(7) . . ?
C140 C141 C145 119.1(6) . . ?
C142 C141 C145 108.3(6) . . ?
C128 C142 C141 119.2(7) . . ?
C128 C142 C143 121.3(7) . . ?
C141 C142 C143 107.4(6) . . ?
C131 C143 C144 121.4(7) . . ?
C131 C143 C142 119.4(7) . . ?
C144 C143 C142 107.8(6) . . ?
C134 C144 C145 120.7(6) . . ?
C134 C144 C143 119.2(6) . . ?
C145 C144 C143 108.7(6) . . ?
C137 C145 C144 120.3(6) . . ?
C137 C145 C141 120.2(6) . . ?
C144 C145 C141 107.8(6) . . ?
C86 C146 C159 119.4(6) . . ?
C86 C146 C147 118.7(6) . . ?
C159 C146 C147 112.8(5) . . ?
C86 C146 C94 63.5(4) . . ?
C159 C146 C94 115.2(5) . . ?
C147 C146 C94 118.9(5) . . ?
O11 C147 O12 126.0(6) . . ?
O11 C147 C146 125.3(7) . . ?
O12 C147 C146 108.7(6) . . ?
C147 O12 C148 116.2(5) . . ?
O12 C148 C149 108.3(5) . . ?
C150 C149 C151 116.3(6) . . ?
C150 C149 C148 123.4(6) . . ?
C151 C149 C148 120.2(6) . . ?
N7 C150 C149 124.2(7) . . ?
N7 C150 H15A 117.9 . . ?
C149 C150 H15A 117.9 . . ?
C152 C151 C149 120.1(6) . . ?
C152 C151 H15B 119.9 . . ?
C149 C151 H15B 119.9 . . ?
C151 C152 C153 119.0(7) . . ?
C151 C152 H15C 120.5 . . ?
C153 C152 H15C 120.5 . . ?
N7 C153 C152 121.6(6) . . ?
N7 C153 C154 117.6(6) . . ?
C152 C153 C154 120.9(7) . . ?
N8 C154 C155 120.7(7) . . ?
N8 C154 C153 117.6(6) . . ?
C155 C154 C153 121.7(7) . . ?
C150 N7 C153 118.7(6) . . ?
C150 N7 Cd2 124.2(5) . . ?
C153 N7 Cd2 113.4(4) . . ?
C154 N8 C158 119.7(7) . . ?
C154 N8 Cd2 117.2(5) . . ?
C158 N8 Cd2 122.9(5) . . ?
C156 C155 C154 120.6(8) . . ?
C156 C155 H15D 119.7 . . ?
C154 C155 H15D 119.7 . . ?
C155 C156 C157 118.2(8) . . ?
C155 C156 H15E 120.9 . . ?
C157 C156 H15E 120.9 . . ?
C156 C157 C158 119.4(7) . . ?
C156 C157 H15F 120.3 . . ?
C158 C157 H15F 120.3 . . ?
N8 C158 C157 121.4(7) . . ?
N8 C158 H15G 119.3 . . ?
C157 C158 H15G 119.3 . . ?
O13 C159 O14 125.3(6) . . ?
O13 C159 C146 125.4(6) . . ?
O14 C159 C146 109.3(6) . . ?
C159 O14 C160 113.4(5) . . ?
O14 C160 C161 106.5(5) . . ?
C163 C161 C162 117.5(7) . . ?
C163 C161 C160 120.2(7) . . ?
C162 C161 C160 122.3(6) . . ?
N9 C162 C161 124.0(7) . . ?
N9 C162 H16B 118.0 . . ?
C161 C162 H16B 118.0 . . ?
C161 C163 C164 121.0(7) . . ?
C161 C163 H16C 119.5 . . ?
C164 C163 H16C 119.5 . . ?
C163 C164 C165 118.2(7) . . ?
C163 C164 H16D 120.9 . . ?
C165 C164 H16D 120.9 . . ?
N9 C165 C164 121.3(6) . . ?
N9 C165 C166 116.0(6) . . ?
C164 C165 C166 122.7(7) . . ?
N10 C166 C167 121.4(6) . . ?
N10 C166 C165 116.9(6) . . ?
C167 C166 C165 121.6(7) . . ?
C162 N9 C165 118.0(6) . . ?
C162 N9 Cd2 121.9(5) . . ?
C165 N9 Cd2 117.9(4) . . ?
C170 N10 C166 118.3(6) . . ?
C170 N10 Cd2 123.1(5) . . ?
C166 N10 Cd2 116.7(4) . . ?
C168 C167 C166 120.4(7) . . ?
C168 C167 H16E 119.8 . . ?
C166 C167 H16E 119.8 . . ?
C169 C168 C167 118.2(7) . . ?
C169 C168 H16F 120.9 . . ?
C167 C168 H16F 120.9 . . ?
C168 C169 C170 119.3(7) . . ?
C168 C169 H16G 120.4 . . ?
C170 C169 H16G 120.4 . . ?
N10 C170 C169 122.4(7) . . ?
N10 C170 H17A 118.8 . . ?
C169 C170 H17A 118.8 . . ?
O7 N5 O5 121.9(7) . . ?
O7 N5 O6 121.0(7) . . ?
O5 N5 O6 117.1(6) . . ?
N5 O5 Cd1 97.6(4) . . ?
N5 O6 Cd1 94.3(4) . . ?
O10 N6 O9 122.3(6) . . ?
O10 N6 O8 120.8(6) . . ?
O9 N6 O8 116.9(6) . . ?
N6 O8 Cd1 92.5(4) . . ?
N6 O9 Cd1 96.7(4) . . ?
O16 N11 O17 122.2(7) . . ?
O16 N11 O15 117.2(7) . . ?
O17 N11 O15 120.6(7) . . ?
N11 O15 Cd2 87.9(5) . . ?
N11 O16 Cd2 105.1(5) . . ?
O19 N12 O18 122.2(7) . . ?
O19 N12 O20 120.4(7) . . ?
O18 N12 O20 117.4(7) . . ?
N12 O18 Cd2 108.2(4) . . ?

loop_
_geom_bond_atom_site_label_1
_geom_bond_atom_site_label_2
_geom_bond_distance
_geom_bond_site_symmetry_2
_geom_bond_publ_flag
Cd1 N1 2.382(6) . ?
Cd1 N2 2.355(5) . ?
Cd1 N3 2.405(6) . ?
Cd1 N4 2.393(6) . ?
Cd1 O5 2.480(5) . ?
Cd1 O6 2.546(5) . ?
Cd1 O8 2.483(5) . ?
Cd1 O9 2.398(5) . ?
Cd2 N7 2.409(6) . ?
Cd2 N8 2.337(6) . ?
Cd2 N9 2.399(6) . ?
Cd2 N10 2.422(6) . ?
Cd2 O15 2.644(6) . ?
Cd2 O16 2.325(6) . ?
Cd2 O18 2.278(5) . ?
C1 C2 1.481(9) . ?
C1 C61 1.488(9) . ?
C1 C5 1.495(9) . ?
C1 C9 1.591(9) . ?
C2 C12 1.388(9) . ?
C2 C3 1.432(9) . ?
C3 C15 1.406(9) . ?
C3 C4 1.433(9) . ?
C4 C18 1.401(9) . ?
C4 C5 1.446(9) . ?
C5 C6 1.369(9) . ?
C6 C20 1.450(9) . ?
C6 C7 1.466(9) . ?
C7 C8 1.381(9) . ?
C7 C22 1.456(9) . ?
C8 C25 1.460(9) . ?
C8 C9 1.486(9) . ?
C9 C10 1.491(9) . ?
C9 C61 1.530(9) . ?
C10 C11 1.365(9) . ?
C10 C26 1.430(9) . ?
C11 C29 1.460(9) . ?
C11 C12 1.472(9) . ?
C12 C13 1.453(9) . ?
C13 C14 1.406(9) . ?
C13 C30 1.439(9) . ?
C14 C15 1.439(10) . ?
C14 C33 1.446(9) . ?
C15 C16 1.442(9) . ?
C16 C17 1.373(9) . ?
C16 C34 1.431(10) . ?
C17 C18 1.448(9) . ?
C17 C37 1.454(9) . ?
C18 C19 1.421(9) . ?
C19 C20 1.390(9) . ?
C19 C38 1.448(9) . ?
C20 C21 1.447(9) . ?
C21 C40 1.377(9) . ?
C21 C22 1.457(9) . ?
C22 C23 1.370(9) . ?
C23 C24 1.443(9) . ?
C23 C42 1.471(9) . ?
C24 C25 1.401(9) . ?
C24 C44 1.422(9) . ?
C25 C26 1.430(9) . ?
C26 C27 1.382(9) . ?
C27 C28 1.435(9) . ?
C27 C45 1.467(9) . ?
C28 C29 1.408(9) . ?
C28 C47 1.429(9) . ?
C29 C30 1.417(9) . ?
C30 C31 1.408(9) . ?
C31 C48 1.443(10) . ?
C31 C32 1.456(10) . ?
C32 C33 1.383(10) . ?
C32 C50 1.453(10) . ?
C33 C34 1.456(10) . ?
C34 C35 1.401(10) . ?
C35 C51 1.431(10) . ?
C35 C36 1.457(10) . ?
C36 C37 1.393(9) . ?
C36 C53 1.449(9) . ?
C37 C38 1.443(9) . ?
C38 C39 1.378(9) . ?
C39 C40 1.446(9) . ?
C39 C54 1.456(9) . ?
C40 C41 1.447(9) . ?
C41 C42 1.381(9) . ?
C41 C55 1.464(9) . ?
C42 C43 1.437(10) . ?
C43 C57 1.403(10) . ?
C43 C44 1.438(9) . ?
C44 C45 1.377(9) . ?
C45 C46 1.452(10) . ?
C46 C58 1.401(9) . ?
C46 C47 1.451(10) . ?
C47 C48 1.378(10) . ?
C48 C49 1.447(9) . ?
C49 C59 1.387(9) . ?
C49 C50 1.446(10) . ?
C50 C51 1.383(9) . ?
C51 C52 1.465(9) . ?
C52 C60 1.384(9) . ?
C52 C53 1.450(9) . ?
C53 C54 1.370(9) . ?
C54 C55 1.469(9) . ?
C55 C56 1.374(9) . ?
C56 C57 1.437(9) . ?
C56 C60 1.457(9) . ?
C57 C58 1.440(10) . ?
C58 C59 1.458(10) . ?
C59 C60 1.461(9) . ?
C61 C74 1.501(10) . ?
C61 C62 1.550(9) . ?
C62 O1 1.185(7) . ?
C62 O2 1.317(8) . ?
O2 C63 1.468(8) . ?
C63 C64 1.533(10) . ?
C64 C66 1.359(10) . ?
C64 C65 1.366(9) . ?
C65 N1 1.334(8) . ?
C65 H65A 0.9500 . ?
C66 C67 1.367(10) . ?
C66 H66A 0.9500 . ?
C67 C68 1.378(10) . ?
C67 H67A 0.9500 . ?
C68 N1 1.346(9) . ?
C68 C69 1.487(9) . ?
C69 N2 1.343(9) . ?
C69 C70 1.394(10) . ?
N2 C73 1.328(9) . ?
C70 C71 1.379(10) . ?
C70 H70A 0.9500 . ?
C71 C72 1.383(11) . ?
C71 H71A 0.9500 . ?
C72 C73 1.358(10) . ?
C72 H72A 0.9500 . ?
C73 H73A 0.9500 . ?
C74 O3 1.181(8) . ?
C74 O4 1.354(8) . ?
O4 C75 1.454(8) . ?
C75 C76 1.526(10) . ?
C76 C77 1.360(10) . ?
C76 C78 1.387(10) . ?
C77 N3 1.320(8) . ?
C77 H77A 0.9500 . ?
C78 C79 1.391(10) . ?
C78 H78A 0.9500 . ?
C79 C80 1.390(10) . ?
C79 H79A 0.9500 . ?
C80 N3 1.340(9) . ?
C80 C81 1.479(10) . ?
C81 N4 1.337(9) . ?
C81 C82 1.387(10) . ?
N4 C85 1.340(9) . ?
C82 C83 1.373(11) . ?
C82 H82A 0.9500 . ?
C83 C84 1.364(11) . ?
C83 H83A 0.9500 . ?
C84 C85 1.382(10) . ?
C84 H84A 0.9500 . ?
C85 H85A 0.9500 . ?
C86 C87 1.487(9) . ?
C86 C90 1.487(9) . ?
C86 C146 1.502(9) . ?
C86 C94 1.592(9) . ?
C87 C97 1.374(9) . ?
C87 C88 1.449(9) . ?
C88 C100 1.397(10) . ?
C88 C89 1.430(10) . ?
C89 C103 1.378(9) . ?
C89 C90 1.448(9) . ?
C90 C91 1.381(10) . ?
C91 C92 1.464(10) . ?
C91 C105 1.468(9) . ?
C92 C93 1.371(9) . ?
C92 C107 1.438(10) . ?
C93 C110 1.424(9) . ?
C93 C94 1.504(9) . ?
C94 C95 1.489(9) . ?
C94 C146 1.524(9) . ?
C95 C96 1.363(9) . ?
C95 C111 1.435(9) . ?
C96 C97 1.451(10) . ?
C96 C114 1.459(9) . ?
C97 C98 1.455(9) . ?
C98 C99 1.394(10) . ?
C98 C115 1.445(10) . ?
C99 C100 1.443(10) . ?
C99 C118 1.444(10) . ?
C100 C101 1.437(10) . ?
C101 C102 1.377(10) . ?
C101 C119 1.440(10) . ?
C102 C122 1.453(10) . ?
C102 C103 1.457(10) . ?
C103 C104 1.415(10) . ?
C104 C105 1.416(10) . ?
C104 C123 1.449(10) . ?
C105 C106 1.438(10) . ?
C106 C125 1.398(10) . ?
C106 C107 1.452(10) . ?
C107 C108 1.384(10) . ?
C108 C109 1.424(11) . ?
C108 C127 1.442(10) . ?
C109 C110 1.379(9) . ?
C109 C129 1.451(10) . ?
C110 C111 1.459(10) . ?
C111 C112 1.387(10) . ?
C112 C113 1.417(10) . ?
C112 C130 1.448(10) . ?
C113 C114 1.385(10) . ?
C113 C132 1.475(10) . ?
C114 C115 1.443(10) . ?
C115 C116 1.400(10) . ?
C116 C133 1.423(10) . ?
C116 C117 1.448(10) . ?
C117 C118 1.386(10) . ?
C117 C135 1.446(10) . ?
C118 C119 1.435(11) . ?
C119 C120 1.390(10) . ?
C120 C121 1.441(10) . ?
C120 C136 1.446(10) . ?
C121 C122 1.410(10) . ?
C121 C138 1.471(10) . ?
C122 C123 1.415(11) . ?
C123 C124 1.369(10) . ?
C124 C125 1.469(11) . ?
C124 C139 1.474(10) . ?
C125 C126 1.456(11) . ?
C126 C127 1.358(11) . ?
C126 C140 1.443(10) . ?
C127 C128 1.437(11) . ?
C128 C142 1.383(10) . ?
C128 C129 1.455(10) . ?
C129 C130 1.377(11) . ?
C130 C131 1.457(10) . ?
C131 C143 1.375(10) . ?
C131 C132 1.441(11) . ?
C132 C133 1.370(10) . ?
C133 C134 1.470(10) . ?
C134 C144 1.406(10) . ?
C134 C135 1.418(10) . ?
C135 C136 1.378(10) . ?
C136 C137 1.454(10) . ?
C137 C145 1.389(9) . ?
C137 C138 1.431(10) . ?
C138 C139 1.381(10) . ?
C139 C140 1.451(11) . ?
C140 C141 1.389(10) . ?
C141 C142 1.451(10) . ?
C141 C145 1.469(10) . ?
C142 C143 1.464(10) . ?
C143 C144 1.461(10) . ?
C144 C145 1.432(10) . ?
C146 C159 1.520(9) . ?
C146 C147 1.521(9) . ?
C147 O11 1.192(8) . ?
C147 O12 1.325(8) . ?
O12 C148 1.487(8) . ?
C148 C149 1.508(9) . ?
C149 C150 1.392(9) . ?
C149 C151 1.393(9) . ?
C150 N7 1.327(8) . ?
C150 H15A 0.9500 . ?
C151 C152 1.379(10) . ?
C151 H15B 0.9500 . ?
C152 C153 1.390(10) . ?
C152 H15C 0.9500 . ?
C153 N7 1.339(9) . ?
C153 C154 1.482(10) . ?
C154 N8 1.337(9) . ?
C154 C155 1.406(10) . ?
N8 C158 1.353(9) . ?
C155 C156 1.371(11) . ?
C155 H15D 0.9500 . ?
C156 C157 1.391(11) . ?
C156 H15E 0.9500 . ?
C157 C158 1.397(11) . ?
C157 H15F 0.9500 . ?
C158 H15G 0.9500 . ?
C159 O13 1.184(8) . ?
C159 O14 1.325(8) . ?
O14 C160 1.468(8) . ?
C160 C161 1.518(9) . ?
C161 C163 1.346(10) . ?
C161 C162 1.367(10) . ?
C162 N9 1.336(9) . ?
C162 H16B 0.9500 . ?
C163 C164 1.383(10) . ?
C163 H16C 0.9500 . ?
C164 C165 1.385(10) . ?
C164 H16D 0.9500 . ?
C165 N9 1.344(9) . ?
C165 C166 1.495(9) . ?
C166 N10 1.345(9) . ?
C166 C167 1.380(10) . ?
N10 C170 1.334(9) . ?
C167 C168 1.374(10) . ?
C167 H16E 0.9500 . ?
C168 C169 1.365(11) . ?
C168 H16F 0.9500 . ?
C169 C170 1.394(10) . ?
C169 H16G 0.9500 . ?
C170 H17A 0.9500 . ?
N5 O7 1.225(8) . ?
N5 O5 1.257(8) . ?
N5 O6 1.263(8) . ?
N6 O10 1.235(7) . ?
N6 O9 1.265(7) . ?
N6 O8 1.274(7) . ?
N11 O16 1.211(8) . ?
N11 O17 1.228(8) . ?
N11 O15 1.263(8) . ?
N12 O19 1.213(8) . ?
N12 O18 1.248(8) . ?
N12 O20 1.258(8) . ?

loop_
_platon_squeeze_void_nr
_platon_squeeze_void_average_x
_platon_squeeze_void_average_y
_platon_squeeze_void_average_z
_platon_squeeze_void_volume
_platon_squeeze_void_count_electrons
1 0.038 -0.079 0.305 252.7 27.6
2 -0.038 0.078 0.695 252.5 27.6
3 0.292 -0.250 0.199 578.1 77.5
4 0.500 0.000 0.000 52.5 9.1
5 0.708 0.250 0.685 578.1 77.6
6 0.324 0.173 0.017 24.3 3.4
7 0.560 0.172 0.324 23.8 3.1
8 -0.038 0.421 0.195 252.5 27.6
9 0.324 0.327 0.517 24.3 3.4
10 0.560 0.328 0.824 23.8 3.1
11 0.038 0.578 0.805 252.3 27.7
12 0.500 0.500 0.500 52.5 9.1
13 0.440 0.672 0.176 23.8 3.0
14 0.676 0.673 0.483 24.3 3.4
15 0.440 0.828 0.676 23.8 3.1
16 0.676 0.827 0.983 24.3 3.3
